data_2311347
loop_
_publ_author_name
'Afkhami, Farhad Akbari'
'Krautscheid, Harald'
'Atio\(glu, Zeliha'
'Akkurt, Mehmet'

_publ_section_title
;
 Crystal structure of
 bis-{<i>N</i>'-[(<i>E</i>)-4-hy-droxy-benzyl-idene]pyridine-4-carbohydrazide-\k<i>N</i><sup>1</sup>}di-iodidocadmium
 methanol disolvate.
;
_journal_coeditor_code SJ5516
_journal_issue 'Pt 1'
_journal_name_full 'Acta crystallographica. Section E, Crystallographic communications'
_journal_page_first 28
_journal_page_last 30
_journal_paper_doi 10.1107/S2056989016019575
_journal_volume 73
_journal_year 2017
_chemical_formula_iupac '[Cd I2 (C13 H11 N3 O2)2], 2C H4 O'
_chemical_formula_moiety 'C26 H22 Cd I2 N6 O4, 2(C H4 O)'
_chemical_formula_sum 'C28 H30 Cd I2 N6 O6'
_chemical_formula_weight 912.79
_chemical_name_systematic
'Bis{<i>N</i>'-[(<i>E</i>)-4-hydroxybenzylidene]pyridine-4-carbohydrazide-\k<i>N</i>^1^}diiodidocadmium methanol disolvate'
_space_group_IT_number 60
_space_group_name_Hall '-P 2n 2ab'
_space_group_name_H-M_alt 'P b c n'
_symmetry_cell_setting orthorhombic
_symmetry_space_group_name_Hall '-P 2n 2ab'
_symmetry_space_group_name_H-M 'P b c n'
_atom_sites_solution_hydrogens mixed
_cell_angle_alpha 90
_cell_angle_beta 90
_cell_angle_gamma 90
_cell_formula_units_Z 4
_cell_length_a 8.0245(4)
_cell_length_b 13.2482(9)
_cell_length_c 30.4540(19)
_cell_measurement_reflns_used 428
_cell_measurement_temperature 213(2)
_cell_measurement_theta_max 27.58
_cell_measurement_theta_min 2.87
_cell_volume 3237.6(3)
_computing_cell_refinement
;
CELL (Stoe & Cie, 2000)
;
_computing_data_collection
;
EXPOSE (Stoe & Cie, 2000)
;
_computing_data_reduction
;
<i>SELECT</i> (Stoe & Cie, 2000) and INTEGRATE (Stoe & Cie,
2000)
;
_computing_molecular_graphics
;
ORTEP-3 for Windows (Farrugia, 2012)
;
_computing_publication_material
;
PLATON (Spek, 2009) and WinGX (Farrugia, 2012)
;
_computing_structure_refinement
;
SHELXL-2014 (Sheldrick, 2015<i>b</i>)
;
_computing_structure_solution
;
SHELXT-2014 (Sheldrick, 2015<i>a</i>)
;
_diffrn_ambient_temperature 213(2)
_diffrn_measured_fraction_theta_full 0.943
_diffrn_measured_fraction_theta_max 0.935
_diffrn_measurement_device_type 'Stoe IPDS1'
_diffrn_measurement_method 'phi scan'
_diffrn_radiation_monochromator graphite
_diffrn_radiation_source 'fine-focus sealed tube'
_diffrn_radiation_type MoK\a
_diffrn_radiation_wavelength 0.71073
_diffrn_reflns_av_R_equivalents 0.0000
_diffrn_reflns_limit_h_max 9
_diffrn_reflns_limit_h_min 0
_diffrn_reflns_limit_k_max 17
_diffrn_reflns_limit_k_min 0
_diffrn_reflns_limit_l_max 39
_diffrn_reflns_limit_l_min 0
_diffrn_reflns_number 3511
_diffrn_reflns_reduction_process
;
;
_diffrn_reflns_theta_full 25.24
_diffrn_reflns_theta_max 27.58
_diffrn_reflns_theta_min 2.87
_exptl_absorpt_coefficient_mu 2.631
_exptl_absorpt_correction_T_max 0.4533
_exptl_absorpt_correction_T_min 0.3371
_exptl_absorpt_correction_type numerical
_exptl_absorpt_process_details
;
Stoe XRED32 (Stoe & Cie, 2000)
;
_exptl_crystal_colour colorless
_exptl_crystal_density_diffrn 1.873
_exptl_crystal_density_method 'Not Measured'
_exptl_crystal_description prism
_exptl_crystal_F_000 1768
_exptl_crystal_size_max 0.5
_exptl_crystal_size_mid 0.3
_exptl_crystal_size_min 0.3
_refine_diff_density_max 1.682
_refine_diff_density_min -1.469
_refine_ls_extinction_coef 0.0026(2)
_refine_ls_extinction_expression Fc^*^=kFc[1+0.001XFc^2^\l^3^/sin(2\q)]^-1/4^
_refine_ls_extinction_method
;
SHELXL-2014 (Sheldrick, 2015<i>b</i>)
;
_refine_ls_goodness_of_fit_ref 0.881
_refine_ls_hydrogen_treatment mixed
_refine_ls_matrix_type full
_refine_ls_number_parameters 206
_refine_ls_number_reflns 3511
_refine_ls_number_restraints 2
_refine_ls_restrained_S_all 0.881
_refine_ls_R_factor_all 0.0481
_refine_ls_R_factor_gt 0.0398
_refine_ls_shift/su_max 0.000
_refine_ls_shift/su_mean 0.000
_refine_ls_structure_factor_coef Fsqd
_refine_ls_weighting_details 'w=1/[\s^2^(Fo^2^)+(0.0655P)^2^] where P=(Fo^2^+2Fc^2^)/3'
_refine_ls_weighting_scheme calc
_refine_ls_wR_factor_gt 0.0925
_refine_ls_wR_factor_ref 0.0939
_reflns_number_gt 2542
_reflns_number_total 3511
_reflns_threshold_expression I>2\s(I)
_cod_data_source_file sj5516sup1.cif
_cod_data_source_block I
_cod_database_code 2311347

loop_
_space_group_symop_id
_space_group_symop_operation_xyz
1 x,y,z
2 1/2-x,1/2-y,1/2+z
3 1/2+x,1/2-y,-z
4 -x,y,1/2-z
5 -x,-y,-z
6 1/2+x,1/2+y,1/2-z
7 1/2-x,1/2+y,z
8 x,-y,1/2+z

loop_
_atom_site_aniso_label
_atom_site_aniso_U_11
_atom_site_aniso_U_22
_atom_site_aniso_U_33
_atom_site_aniso_U_12
_atom_site_aniso_U_13
_atom_site_aniso_U_23
I1 0.0416(3) 0.0625(2) 0.0624(2) -0.0191(2) 0.0021(2) -0.0255(2)
Cd1 0.0250(2) 0.0179(2) 0.0320(2) 0.0000 0.0051(2) 0.0000
O1 0.041(2) 0.0198(12) 0.0469(16) 0.0042(12) 0.0127(14) 0.0091(11)
O2 0.0326(17) 0.0217(11) 0.0386(13) 0.0017(13) 0.0098(13) 0.0098(10)
N1 0.035(2) 0.0209(13) 0.0292(16) 0.0023(13) 0.0071(14) 0.0038(12)
N2 0.031(2) 0.0184(12) 0.0294(14) 0.0000(14) 0.0067(15) 0.0076(11)
N3 0.027(2) 0.0232(13) 0.0306(16) -0.0034(13) 0.0036(14) 0.0093(12)
C1 0.027(2) 0.0294(18) 0.0321(19) 0.0061(16) 0.0084(16) 0.0039(14)
C2 0.028(2) 0.0216(16) 0.0345(19) 0.0068(15) 0.0037(16) 0.0054(14)
C3 0.028(2) 0.0198(15) 0.0264(17) -0.0006(14) 0.0006(15) 0.0019(12)
O3 0.031(2) 0.0273(14) 0.071(2) 0.0040(13) 0.0092(16) 0.0070(14)
C4 0.024(2) 0.0267(18) 0.040(2) 0.0058(15) 0.0078(17) 0.0102(15)
C5 0.034(3) 0.0256(18) 0.036(2) 0.0079(16) 0.0064(17) 0.0066(15)
C6 0.026(2) 0.0202(16) 0.0323(18) 0.0002(14) -0.0008(16) 0.0055(13)
C7 0.028(2) 0.0210(16) 0.0304(18) -0.0032(15) 0.0004(16) 0.0062(14)
C8 0.026(2) 0.0224(15) 0.0249(16) -0.0054(15) -0.0014(15) 0.0041(13)
C9 0.027(3) 0.0241(17) 0.0360(19) 0.0039(15) 0.0084(16) 0.0031(14)
C10 0.031(3) 0.0180(16) 0.039(2) 0.0031(15) 0.0057(17) 0.0062(14)
C11 0.022(2) 0.0199(15) 0.0271(17) -0.0009(14) -0.0007(15) 0.0050(13)
C12 0.032(2) 0.0184(15) 0.0285(17) 0.0034(15) 0.0018(16) 0.0005(13)
C13 0.033(3) 0.0164(15) 0.0310(18) -0.0025(15) -0.0038(16) 0.0022(13)
C14 0.044(3) 0.036(2) 0.055(3) -0.003(2) -0.003(2) 0.003(2)

loop_
_atom_site_type_symbol
_atom_site_label
_atom_site_fract_x
_atom_site_fract_y
_atom_site_fract_z
_atom_site_U_iso_or_equiv
_atom_site_thermal_displace_type
_atom_site_calc_flag
_atom_site_refinement_flags
_atom_site_occupancy
I I1 -0.24029(5) 0.11226(3) 0.20424(2) 0.05550(10) Uani d . 1.000
Cd Cd1 0.00000 0.20717(2) 0.25000 0.02500(10) Uani d STP 1.000
O O1 0.3473(4) 0.62436(18) 0.12617(10) 0.0359(9) Uani d . 1.000
O O2 1.0000(4) 0.70774(18) -0.10066(9) 0.0310(8) Uani d D 1.000
N N1 0.1497(5) 0.3244(2) 0.21085(10) 0.0284(10) Uani d . 1.000
N N2 0.5039(5) 0.4973(2) 0.09734(10) 0.0263(9) Uani d . 1.000
N N3 0.5712(5) 0.5598(2) 0.06532(10) 0.0269(10) Uani d . 1.000
C C1 0.0746(6) 0.4087(3) 0.19639(12) 0.0295(11) Uani d . 1.000
C C2 0.1550(5) 0.4791(3) 0.17078(12) 0.0280(11) Uani d . 1.000
C C3 0.3166(5) 0.4612(2) 0.15733(12) 0.0247(10) Uani d . 1.000
O O3 0.6488(4) 0.3011(2) 0.09399(12) 0.0431(11) Uani d D 1.000
C C4 0.3962(6) 0.3747(3) 0.17287(13) 0.0302(11) Uani d . 1.000
C C5 0.3096(6) 0.3093(3) 0.19927(13) 0.0319(13) Uani d . 1.000
C C6 0.3943(5) 0.5354(2) 0.12611(12) 0.0262(10) Uani d . 1.000
C C7 0.6539(5) 0.5138(3) 0.03593(12) 0.0265(10) Uani d . 1.000
C C8 0.7372(5) 0.5675(3) -0.00022(11) 0.0244(10) Uani d . 1.000
C C9 0.7230(5) 0.6713(3) -0.00636(13) 0.0290(13) Uani d . 1.000
C C10 0.8101(6) 0.7194(3) -0.03945(13) 0.0293(13) Uani d . 1.000
C C11 0.9119(5) 0.6642(2) -0.06770(11) 0.0230(10) Uani d . 1.000
C C12 0.9264(6) 0.5601(3) -0.06211(12) 0.0263(10) Uani d . 1.000
C C13 0.8388(5) 0.5132(3) -0.02870(12) 0.0268(13) Uani d . 1.000
C C14 0.5662(7) 0.2065(3) 0.09320(17) 0.0450(16) Uani d . 1.000
H H1 -0.03730 0.42000 0.20410 0.0350 Uiso c RU 1.000
H H2 0.10030 0.53890 0.16250 0.0340 Uiso c RU 1.000
H H2N 0.541(6) 0.444(4) 0.0984(14) 0.0320 Uiso d U 1.000
H H2O 0.967(7) 0.765(2) -0.1033(17) 0.0460 Uiso d DU 1.000
H H4 0.50760 0.36150 0.16530 0.0360 Uiso c RU 1.000
H H5 0.36440 0.25140 0.20980 0.0380 Uiso c RU 1.000
H H7 0.66220 0.44310 0.03730 0.0320 Uiso c RU 1.000
H H9 0.65340 0.70910 0.01220 0.0350 Uiso c RU 1.000
H H10 0.80070 0.78960 -0.04290 0.0350 Uiso c RU 1.000
H H12 0.99500 0.52210 -0.08090 0.0320 Uiso c RU 1.000
H H13 0.84820 0.44290 -0.02520 0.0320 Uiso c RU 1.000
H H3O 0.748(3) 0.294(5) 0.095(2) 0.0650 Uiso d DU 1.000
H H14A 0.62690 0.15860 0.11120 0.0670 Uiso c RU 1.000
H H14B 0.56100 0.18190 0.06320 0.0670 Uiso c RU 1.000
H H14C 0.45410 0.21430 0.10460 0.0670 Uiso c RU 1.000

loop_
_atom_type_symbol
_atom_type_description
_atom_type_scat_dispersion_real
_atom_type_scat_dispersion_imag
_atom_type_scat_source
C C 0.0033 0.0016 ' International Tables Vol C Tables 4.2.6.8 and 6.1.1.4'
H H 0.0000 0.0000 ' International Tables Vol C Tables 4.2.6.8 and 6.1.1.4'
Cd Cd -0.8075 1.2024 ' International Tables Vol C Tables 4.2.6.8 and 6.1.1.4'
I I -0.4742 1.8119 ' International Tables Vol C Tables 4.2.6.8 and 6.1.1.4'
N N 0.0061 0.0033 ' International Tables Vol C Tables 4.2.6.8 and 6.1.1.4'
O O 0.0106 0.0060 ' International Tables Vol C Tables 4.2.6.8 and 6.1.1.4'

loop_
_geom_angle_atom_site_label_1
_geom_angle_atom_site_label_2
_geom_angle_atom_site_label_3
_geom_angle_site_symmetry_1
_geom_angle_site_symmetry_3
_geom_angle
_geom_angle_publ_flag
I1 Cd1 N1 . . 114.95(8) y
I1 Cd1 I1 . 4_555 124.29(2) y
I1 Cd1 N1 . 4_555 102.12(9) y
I1 Cd1 N1 4_555 . 102.12(9) y
N1 Cd1 N1 . 4_555 94.92(11) y
I1 Cd1 N1 4_555 4_555 114.95(8) y
Cd1 N1 C1 . . 119.9(3) no
Cd1 N1 C5 . . 122.3(2) no
C1 N1 C5 . . 117.7(3) no
N3 N2 C6 . . 119.3(3) no
C11 O2 H2O . . 108(4) no
N2 N3 C7 . . 114.3(3) no
N1 C1 C2 . . 122.6(4) no
C1 C2 C3 . . 119.5(4) no
C6 N2 H2N . . 125(3) no
N3 N2 H2N . . 115(3) no
C2 C3 C4 . . 118.1(3) no
C2 C3 C6 . . 117.7(3) no
C4 C3 C6 . . 124.2(4) no
C3 C4 C5 . . 119.1(4) no
N1 C5 C4 . . 122.9(4) no
N2 C6 C3 . . 116.1(3) no
O1 C6 C3 . . 119.7(3) no
O1 C6 N2 . . 124.0(3) no
N3 C7 C8 . . 122.2(4) no
C7 C8 C9 . . 122.7(3) no
C7 C8 C13 . . 118.9(4) no
C9 C8 C13 . . 118.4(3) no
C8 C9 C10 . . 120.8(4) no
C9 C10 C11 . . 120.3(4) no
O2 C11 C12 . . 117.9(3) no
O2 C11 C10 . . 122.6(3) no
C10 C11 C12 . . 119.5(3) no
C11 C12 C13 . . 119.4(4) no
C8 C13 C12 . . 121.6(4) no
N1 C1 H1 . . 119.00 no
C2 C1 H1 . . 119.00 no
C1 C2 H2 . . 120.00 no
C3 C2 H2 . . 120.00 no
C14 O3 H3O . . 111(5) no
C5 C4 H4 . . 121.00 no
C3 C4 H4 . . 120.00 no
N1 C5 H5 . . 119.00 no
C4 C5 H5 . . 119.00 no
C8 C7 H7 . . 119.00 no
N3 C7 H7 . . 119.00 no
C8 C9 H9 . . 120.00 no
C10 C9 H9 . . 120.00 no
C11 C10 H10 . . 120.00 no
C9 C10 H10 . . 120.00 no
C11 C12 H12 . . 120.00 no
C13 C12 H12 . . 120.00 no
C8 C13 H13 . . 119.00 no
C12 C13 H13 . . 119.00 no
O3 C14 H14A . . 110.00 no
O3 C14 H14B . . 109.00 no
O3 C14 H14C . . 109.00 no
H14A C14 H14B . . 110.00 no
H14A C14 H14C . . 109.00 no
H14B C14 H14C . . 109.00 no

loop_
_geom_bond_atom_site_label_1
_geom_bond_atom_site_label_2
_geom_bond_site_symmetry_2
_geom_bond_distance
_geom_bond_publ_flag
I1 Cd1 . 2.6909(5) y
Cd1 I1 4_555 2.6909(5) y
Cd1 N1 . 2.297(3) y
Cd1 N1 4_555 2.297(3) y
O1 C6 . 1.237(4) no
O2 C11 . 1.357(4) no
N1 C1 . 1.343(5) no
N1 C5 . 1.346(6) no
N2 N3 . 1.389(4) no
N2 C6 . 1.340(5) no
O2 H2O . 0.81(3) no
N3 C7 . 1.270(5) no
C1 C2 . 1.376(6) no
C2 C3 . 1.380(6) no
N2 H2N . 0.77(5) no
C3 C4 . 1.395(5) no
C3 C6 . 1.503(5) no
O3 C14 . 1.418(5) no
C4 C5 . 1.371(6) no
C7 C8 . 1.471(5) no
C8 C13 . 1.391(5) no
C8 C9 . 1.393(6) no
C9 C10 . 1.382(6) no
C10 C11 . 1.394(5) no
C11 C12 . 1.395(5) no
C12 C13 . 1.384(6) no
C1 H1 . 0.9400 no
C2 H2 . 0.9400 no
O3 H3O . 0.80(3) no
C4 H4 . 0.9400 no
C5 H5 . 0.9400 no
C7 H7 . 0.9400 no
C9 H9 . 0.9400 no
C10 H10 . 0.9400 no
C12 H12 . 0.9400 no
C13 H13 . 0.9400 no
C14 H14A . 0.9700 no
C14 H14B . 0.9700 no
C14 H14C . 0.9700 no

loop_
_geom_hbond_atom_site_label_D
_geom_hbond_atom_site_label_H
_geom_hbond_atom_site_label_A
_geom_hbond_site_symmetry_A
_geom_hbond_distance_DH
_geom_hbond_distance_HA
_geom_hbond_distance_DA
_geom_hbond_angle_DHA
_geom_hbond_publ_flag
N2 H2N O3 . 0.77(5) 2.09(5) 2.849(4) 174(4) yes
O2 H2O O1 3_565 0.81(3) 1.89(4) 2.656(4) 159(5) yes
O3 H3O O2 5_765 0.80(3) 2.03(2) 2.828(5) 173(4) yes
C4 H4 O3 . 0.94 2.58 3.291(5) 133 yes
C7 H7 O3 . 0.94 2.56 3.327(5) 140 yes
C1 H1 I1 7_455 0.94 3.11 3.811(4) 133 yes

loop_
_geom_torsion_atom_site_label_1
_geom_torsion_atom_site_label_2
_geom_torsion_atom_site_label_3
_geom_torsion_atom_site_label_4
_geom_torsion_site_symmetry_1
_geom_torsion
_geom_torsion_publ_flag
I1 Cd1 N1 C1 . 66.6(3) no
I1 Cd1 N1 C1 4_555 -156.1(3) no
N1 Cd1 N1 C1 4_555 -39.2(3) no
I1 Cd1 N1 C5 . -109.3(3) no
I1 Cd1 N1 C5 4_555 28.1(3) no
N1 Cd1 N1 C5 4_555 144.9(3) no
C1 N1 C5 C4 . -1.5(6) no
Cd1 N1 C1 C2 . -176.4(3) no
C5 N1 C1 C2 . -0.4(6) no
Cd1 N1 C5 C4 . 174.5(3) no
C6 N2 N3 C7 . -170.1(4) no
N3 N2 C6 O1 . 0.2(6) no
N3 N2 C6 C3 . 175.1(3) no
N2 N3 C7 C8 . -178.8(4) no
N1 C1 C2 C3 . 3.3(6) no
C1 C2 C3 C6 . 174.6(3) no
C1 C2 C3 C4 . -4.3(5) no
C4 C3 C6 N2 . 31.2(5) no
C2 C3 C6 O1 . 27.7(5) no
C2 C3 C4 C5 . 2.5(6) no
C6 C3 C4 C5 . -176.2(4) no
C2 C3 C6 N2 . -147.5(4) no
C4 C3 C6 O1 . -153.5(4) no
C3 C4 C5 N1 . 0.4(6) no
N3 C7 C8 C9 . -4.1(6) no
N3 C7 C8 C13 . 173.8(4) no
C7 C8 C9 C10 . 176.7(4) no
C13 C8 C9 C10 . -1.2(6) no
C7 C8 C13 C12 . -177.1(4) no
C9 C8 C13 C12 . 0.9(6) no
C8 C9 C10 C11 . 1.0(6) no
C9 C10 C11 O2 . -180.0(4) no
C9 C10 C11 C12 . -0.5(6) no
O2 C11 C12 C13 . 179.8(4) no
C10 C11 C12 C13 . 0.3(6) no
C11 C12 C13 C8 . -0.5(6) no
